data_7100544
loop_
_publ_author_name
'Louis Cuccia'
'Todd C. Sutherland'
'Liyan Xing'
'Ulrich Ziener'

_publ_section_title
;
Hydrogen Bond Directed Synthesis of Pyridazine and
Naphthyridine Containing Macrocycles
;
_journal_name_full 'Chemical Communications'
_journal_paper_doi 10.1039/b510118b
_journal_year 2005
_chemical_formula_sum 'C21 H28 N6 O3'
_chemical_formula_weight 412.49
_space_group_IT_number 14
_symmetry_cell_setting monoclinic
_symmetry_space_group_name_Hall '-P 2ybc'
_symmetry_space_group_name_H-M 'P 1 21/c 1'
_cell_angle_alpha 90.00
_cell_angle_beta 100.558(2)
_cell_angle_gamma 90.00
_cell_formula_units_Z 4
_cell_length_a 7.2501(12)
_cell_length_b 15.874(3)
_cell_length_c 19.137(3)
_cell_measurement_temperature 373(2)
_cell_volume 2165.2(6)
_diffrn_ambient_temperature 373(2)
_exptl_crystal_density_diffrn 1.265
_cod_depositor_comments
;
The following automatic conversions were performed:
'_symmetry_cell_setting' value 'Monoclinic' changed to 'monoclinic'
according to '/home/saulius/struct/CIF-dictionaries/cif_core.dic'
dictionary named 'cif_core.dic' version 2.4.1 from 2010-06-29.

Automatic conversion script
Id: cif_fix_enum 1527 2010-12-29 10:47:43Z saulius 
;
_cod_original_sg_symbol_H-M 'P 21/c'
_cod_database_code 7100544

loop_
_symmetry_equiv_pos_as_xyz
'x, y, z'
'-x, y+1/2, -z+1/2'
'-x, -y, -z'
'x, -y-1/2, z-1/2'

loop_
_atom_site_label
_atom_site_type_symbol
_atom_site_fract_x
_atom_site_fract_y
_atom_site_fract_z
_atom_site_U_iso_or_equiv
_atom_site_adp_type
_atom_site_occupancy
_atom_site_symmetry_multiplicity
_atom_site_calc_flag
_atom_site_refinement_flags
_atom_site_disorder_assembly
_atom_site_disorder_group
O1 O -0.1957(4) 0.4145(2) -0.29685(14) 0.0664(8) Uani 1 1 d . . .
O2 O 0.7752(3) 0.6417(2) 0.04774(14) 0.0626(8) Uani 1 1 d . . .
O3 O 0.5195(10) 0.4479(8) -0.4031(5) 0.265(5) Uani 1 1 d . . .
N1 N -0.0445(4) 0.3904(2) -0.18543(15) 0.0466(8) Uani 1 1 d . . .
H1 H 0.0600 0.3930 -0.1559 0.056 Uiso 1 1 calc . . .
N2 N 0.1003(4) 0.46503(19) -0.26670(14) 0.0441(7) Uani 1 1 d . . .
N3 N 0.2164(4) 0.51829(19) -0.15407(15) 0.0481(8) Uani 1 1 d . . .
N4 N 0.3541(4) 0.55056(19) -0.10470(15) 0.0461(8) Uani 1 1 d . . .
N5 N 0.6610(4) 0.59771(18) -0.06463(15) 0.0422(7) Uani 1 1 d . . .
N6 N 0.4615(4) 0.62514(19) 0.01728(15) 0.0448(8) Uani 1 1 d . . .
H6A H 0.3730 0.6071 -0.0155 0.054 Uiso 1 1 calc R . .
C1 C -0.0554(5) 0.4231(2) -0.25100(19) 0.0437(9) Uani 1 1 d . . .
C2 C 0.0921(5) 0.4933(3) -0.34091(18) 0.0521(10) Uani 1 1 d . . .
H2A H -0.0140 0.4664 -0.3709 0.063 Uiso 1 1 calc R . .
H2B H 0.2049 0.4746 -0.3569 0.063 Uiso 1 1 calc R . .
C3 C 0.0744(6) 0.5871(3) -0.3506(2) 0.0644(11) Uani 1 1 d . . .
H3B H 0.1861 0.6129 -0.3220 0.077 Uiso 1 1 calc R . .
C4 C -0.0944(8) 0.6226(4) -0.3255(3) 0.0995(18) Uani 1 1 d . . .
H4B H -0.0897 0.6076 -0.2766 0.149 Uiso 1 1 calc R . .
H4C H -0.2064 0.6000 -0.3538 0.149 Uiso 1 1 calc R . .
H4D H -0.0947 0.6828 -0.3300 0.149 Uiso 1 1 calc R . .
C5 C 0.0732(10) 0.6095(4) -0.4279(3) 0.120(2) Uani 1 1 d . . .
H5A H 0.1816 0.5855 -0.4426 0.181 Uiso 1 1 calc R . .
H5B H 0.0755 0.6696 -0.4330 0.181 Uiso 1 1 calc R . .
H5C H -0.0383 0.5874 -0.4570 0.181 Uiso 1 1 calc R . .
C6 C 0.2514(5) 0.4954(2) -0.21612(17) 0.0397(8) Uani 1 1 d . . .
C7 C 0.4296(5) 0.5047(3) -0.23302(19) 0.0512(10) Uani 1 1 d . . .
H7A H 0.4537 0.4874 -0.2769 0.061 Uiso 1 1 calc R . .
C8 C 0.5651(5) 0.5392(3) -0.1843(2) 0.0516(10) Uani 1 1 d . . .
H8A H 0.6849 0.5472 -0.1941 0.062 Uiso 1 1 calc R . .
C9 C 0.5240(5) 0.5630(2) -0.11830(18) 0.0399(8) Uani 1 1 d . . .
C10 C 0.8463(5) 0.6208(2) -0.0804(2) 0.0477(9) Uani 1 1 d . . .
H10A H 0.8653 0.5901 -0.1224 0.057 Uiso 1 1 calc R A 1
H10B H 0.9423 0.6026 -0.0412 0.057 Uiso 1 1 calc R A 1
C14 C 0.6379(5) 0.6225(2) 0.00440(19) 0.0445(9) Uani 1 1 d . . .
C15 C 0.4114(5) 0.6552(2) 0.08037(18) 0.0414(8) Uani 1 1 d . . .
C16 C 0.5134(6) 0.7170(3) 0.1215(2) 0.0609(11) Uani 1 1 d . . .
H16A H 0.6184 0.7406 0.1076 0.073 Uiso 1 1 calc R . .
C17 C 0.4588(6) 0.7432(3) 0.1826(2) 0.0704(13) Uani 1 1 d . . .
H17A H 0.5279 0.7848 0.2099 0.084 Uiso 1 1 calc R B .
C18 C 0.3045(6) 0.7096(3) 0.2048(2) 0.0589(11) Uani 1 1 d . . .
H18A H 0.2701 0.7280 0.2467 0.071 Uiso 1 1 calc R . .
C19 C 0.2014(5) 0.6483(2) 0.16397(18) 0.0417(8) Uani 1 1 d . . .
C20 C 0.2530(4) 0.6228(2) 0.10131(17) 0.0374(8) Uani 1 1 d . . .
H20A H 0.1802 0.5833 0.0728 0.045 Uiso 1 1 calc R . .
C11A C 0.7217(13) 0.7694(6) -0.1005(5) 0.079(3) Uiso 0.50 1 d P B 1
H11A H 0.6101 0.7385 -0.0970 0.119 Uiso 0.50 1 calc PR B 1
H11B H 0.7062 0.7965 -0.1461 0.119 Uiso 0.50 1 calc PR B 1
H11C H 0.7441 0.8112 -0.0637 0.119 Uiso 0.50 1 calc PR B 1
C12A C 0.8734(12) 0.7146(5) -0.0930(5) 0.056(2) Uiso 0.50 1 d P B 1
C13A C 1.0763(13) 0.7338(6) -0.0967(5) 0.067(2) Uiso 0.50 1 d P B 1
H13A H 1.0897 0.7929 -0.1052 0.100 Uiso 0.50 1 calc PR B 1
H13B H 1.1126 0.7021 -0.1347 0.100 Uiso 0.50 1 calc PR B 1
H13C H 1.1550 0.7185 -0.0525 0.100 Uiso 0.50 1 calc PR B 1
C21A C 0.522(4) 0.4420(19) -0.4729(14) 0.220(11) Uiso 0.50 1 d P C 1
H21A H 0.5128 0.4973 -0.4935 0.330 Uiso 0.50 1 calc PR C 1
H21B H 0.4170 0.4086 -0.4954 0.330 Uiso 0.50 1 calc PR C 1
H21C H 0.6364 0.4158 -0.4797 0.330 Uiso 0.50 1 calc PR C 1
C11B C 0.7505(16) 0.7424(8) -0.1577(6) 0.097(3) Uiso 0.50 1 d P B 2
H11D H 0.6210 0.7300 -0.1573 0.146 Uiso 0.50 1 calc PR B 2
H11E H 0.7711 0.7429 -0.2058 0.146 Uiso 0.50 1 calc PR B 2
H11F H 0.7814 0.7966 -0.1364 0.146 Uiso 0.50 1 calc PR B 2
C12B C 0.8336(12) 0.6972(5) -0.1293(5) 0.052(2) Uiso 0.50 1 d P B 2
C13B C 1.0228(14) 0.7265(7) -0.1362(6) 0.084(3) Uiso 0.50 1 d P B 2
H13D H 1.0121 0.7744 -0.1673 0.126 Uiso 0.50 1 calc PR B 2
H13E H 1.0880 0.6821 -0.1555 0.126 Uiso 0.50 1 calc PR B 2
H13F H 1.0914 0.7422 -0.0903 0.126 Uiso 0.50 1 calc PR B 2
C21B C 0.520(2) 0.3745(13) -0.4606(10) 0.154(6) Uiso 0.50 1 d P C 2
H21D H 0.5287 0.3208 -0.4372 0.232 Uiso 0.50 1 calc PR C 2
H21E H 0.6250 0.3819 -0.4840 0.232 Uiso 0.50 1 calc PR C 2
H21F H 0.4056 0.3770 -0.4951 0.232 Uiso 0.50 1 calc PR C 2

loop_
_atom_site_aniso_label
_atom_site_aniso_U_11
_atom_site_aniso_U_22
_atom_site_aniso_U_33
_atom_site_aniso_U_23
_atom_site_aniso_U_13
_atom_site_aniso_U_12
O1 0.0574(17) 0.092(2) 0.0451(16) 0.0032(14) -0.0019(14) -0.0111(15)
O2 0.0420(15) 0.098(2) 0.0458(16) -0.0007(14) 0.0024(12) -0.0107(15)
O3 0.155(6) 0.422(15) 0.202(8) -0.035(9) -0.009(5) 0.063(7)
N1 0.0415(16) 0.062(2) 0.0366(17) -0.0011(14) 0.0081(13) -0.0061(14)
N2 0.0495(17) 0.0490(18) 0.0355(16) -0.0041(13) 0.0121(13) -0.0001(14)
N3 0.0458(17) 0.060(2) 0.0400(17) -0.0112(15) 0.0132(14) -0.0107(15)
N4 0.0430(16) 0.0562(19) 0.0410(17) -0.0078(14) 0.0128(14) -0.0086(14)
N5 0.0360(15) 0.0492(18) 0.0435(17) 0.0046(14) 0.0125(13) -0.0027(13)
N6 0.0382(16) 0.058(2) 0.0384(17) -0.0058(14) 0.0071(13) -0.0096(14)
C1 0.046(2) 0.047(2) 0.038(2) -0.0060(16) 0.0088(17) 0.0038(17)
C2 0.061(2) 0.065(3) 0.033(2) -0.0027(18) 0.0126(17) 0.001(2)
C3 0.074(3) 0.064(3) 0.055(3) 0.009(2) 0.012(2) 0.004(2)
C4 0.102(4) 0.081(4) 0.118(5) 0.019(3) 0.027(3) 0.035(3)
C5 0.163(6) 0.126(5) 0.073(4) 0.045(4) 0.023(4) 0.002(4)
C6 0.0452(19) 0.0399(19) 0.0356(19) 0.0003(15) 0.0115(15) 0.0016(16)
C7 0.052(2) 0.064(2) 0.041(2) -0.0071(18) 0.0179(18) 0.0022(19)
C8 0.044(2) 0.063(3) 0.053(2) -0.0012(19) 0.0194(18) 0.0039(19)
C9 0.0396(19) 0.0374(19) 0.044(2) 0.0052(15) 0.0116(16) 0.0008(15)
C10 0.0375(19) 0.055(2) 0.053(2) 0.0097(18) 0.0132(16) -0.0010(17)
C14 0.039(2) 0.054(2) 0.040(2) 0.0045(17) 0.0065(17) -0.0065(17)
C15 0.0414(19) 0.045(2) 0.0378(19) -0.0025(16) 0.0069(15) -0.0066(16)
C16 0.058(2) 0.066(3) 0.063(3) -0.017(2) 0.020(2) -0.028(2)
C17 0.071(3) 0.076(3) 0.067(3) -0.034(2) 0.020(2) -0.034(2)
C18 0.064(3) 0.063(3) 0.053(2) -0.024(2) 0.020(2) -0.014(2)
C19 0.0397(19) 0.046(2) 0.040(2) -0.0047(16) 0.0090(16) -0.0026(16)
C20 0.0373(18) 0.0368(19) 0.0368(19) -0.0041(14) 0.0031(14) -0.0056(15)

loop_
_geom_bond_atom_site_label_1
_geom_bond_atom_site_label_2
_geom_bond_distance
_geom_bond_site_symmetry_2
_geom_bond_publ_flag
O1 C1 1.223(4) . ?
O2 C14 1.212(4) . ?
O3 C21A 1.34(2) . ?
O3 C21B 1.602(19) . ?
N1 C1 1.347(4) . ?
N1 C19 1.417(4) 3_565 ?
N2 C1 1.390(4) . ?
N2 C6 1.408(4) . ?
N2 C2 1.480(4) . ?
N3 C6 1.310(4) . ?
N3 N4 1.344(4) . ?
N4 C9 1.319(4) . ?
N5 C9 1.404(4) . ?
N5 C14 1.418(4) . ?
N5 C10 1.476(4) . ?
N6 C14 1.347(4) . ?
N6 C15 1.406(4) . ?
C2 C3 1.503(6) . ?
C3 C4 1.503(6) . ?
C3 C5 1.522(6) . ?
C6 C7 1.396(5) . ?
C7 C8 1.341(5) . ?
C8 C9 1.402(5) . ?
C10 C12B 1.525(9) . ?
C10 C12A 1.526(9) . ?
C15 C20 1.383(4) . ?
C15 C16 1.384(5) . ?
C16 C17 1.366(5) . ?
C17 C18 1.375(5) . ?
C18 C19 1.379(5) . ?
C19 C20 1.381(5) . ?
C19 N1 1.418(4) 3_565 ?
C11A C12A 1.389(12) . ?
C12A C13A 1.517(12) . ?
C11B C12B 1.026(12) . ?
C11B C13B 1.958(15) . ?
C12B C13B 1.477(13) . ?
